data_4133880
loop_
_publ_author_name
'Petel, Brittney E.'
'Meyer, Rachel L.'
'Maiola, Michela L.'
'Brennessel, William W.'
'M\"uller, Astrid M'
'Matson, Ellen M.'

_publ_section_title
;
 Site-Selective Halogenation of Polyoxovanadate Clusters: Atomically
 Precise Models for Electronic Effects of Anion Doping in VO2.
;
_journal_name_full 'Journal of the American Chemical Society'
_journal_paper_doi 10.1021/jacs.9b11874
_journal_year 2019
_chemical_formula_moiety 'C24 H60 Cl O18 V6, C8 H20 N'
_chemical_formula_sum 'C32 H80 Cl N O18 V6'
_chemical_formula_weight 1108.06
_space_group_crystal_system monoclinic
_space_group_IT_number 15
_space_group_name_Hall '-I 2ya'
_space_group_name_H-M_alt 'I 1 2/a 1'
_atom_sites_solution_hydrogens geom
_atom_sites_solution_primary dual
_atom_sites_solution_secondary difmap
_audit_creation_date 2019-03-15
_audit_creation_method
;
Olex2 1.2-ac3
(compiled 2017.08.10 svn.r3458 for OlexSys, GUI svn.r5381)
;
_cell_angle_alpha 90
_cell_angle_beta 122.394(3)
_cell_angle_gamma 90
_cell_formula_units_Z 4
_cell_length_a 20.9220(4)
_cell_length_b 11.57810(10)
_cell_length_c 23.8929(4)
_cell_measurement_reflns_used 13912
_cell_measurement_temperature 100.0(4)
_cell_measurement_theta_max 77.1910
_cell_measurement_theta_min 4.3900
_cell_volume 4887.1(2)
_computing_cell_refinement 'CrysAlisPro 1.171.39.46 (Rigaku OD, 2018)'
_computing_data_collection 'CrysAlisPro 1.171.39.46 (Rigaku OD, 2018)'
_computing_data_reduction 'CrysAlisPro 1.171.39.46 (Rigaku OD, 2018)'
_computing_molecular_graphics 'Olex2 (Dolomanov et al., 2009)'
_computing_publication_material 'Olex2 (Dolomanov et al., 2009)'
_computing_structure_refinement 'ShelXL (Sheldrick, 2015b)'
_computing_structure_solution 'ShelXT (Sheldrick, 2015a)'
_diffrn_ambient_environment N~2~
_diffrn_ambient_temperature 100.0(4)
_diffrn_detector 'CCD plate'
_diffrn_detector_type HyPix
_diffrn_measured_fraction_theta_full 0.996
_diffrn_measured_fraction_theta_max 0.983
_diffrn_measurement_details
;
List of Runs (angles in degrees, time in seconds):

  # Type    Start    End  Width  t~exp~   \w     \q     \k     \f   Frames
--------------------------------------------------------------------------
  1  \w    -15.00  22.00   0.50    0.23    --  -49.62  86.00-133.00   74
  2  \w    -73.00 -17.00   0.50    0.23    --  -49.62  86.00-133.00  112
  3  \w    -85.00 -60.00   0.50    0.93    --  -84.25  86.00-133.00   50
  4  \w    -90.00 -15.00   0.50    0.23    --  -49.62 125.00 -90.00  150
  5  \w   -112.00 -87.00   0.50    0.23    --  -49.62 -57.00-150.00   50
  6  \w    -63.00 -37.00   0.50    0.23    --  -49.62 -57.00-150.00   52
  7  \w   -112.00 -77.00   0.50    0.23    --  -49.62-125.00-180.00   70
  8  \w     -6.00  38.00   0.50    0.23    --   49.62 -86.00 108.00   88
  9  \w     65.00  91.00   0.50    0.93    --  105.75 -86.00 108.00   52
 10  \w     36.00  62.00   0.50    0.93    --  105.75 -30.00  90.00   52
 11  \w     34.00  82.00   0.50    0.93    --  105.75 -15.00  90.00   96
 12  \w     38.00 119.00   0.50    0.93    --  105.75 -61.00  90.00  162
 13  \w    104.00 144.00   0.50    0.93    --  105.75   0.00   0.00   80
 14  \w     95.00 146.00   0.50    0.93    --  105.75  61.00  90.00  102
 15  \w     41.00  81.00   0.50    0.93    --  105.75 -45.00-120.00   80
 16  \w     39.00  64.00   0.50    0.93    --  105.75 -30.00 -90.00   50
 17  \w     37.00  64.00   0.50    0.93    --  105.75 -30.00 -60.00   54
 18  \w     34.00  64.00   0.50    0.93    --  105.75 -30.00 -30.00   60
 19  \w     34.00  66.00   0.50    0.93    --  105.75 -30.00  30.00   64
 20  \w     36.00  71.00   0.50    0.93    --  105.75 -30.00  60.00   70
 21  \w     39.00  91.00   0.50    0.93    --  105.75   0.00   0.00  104
 22  \w     36.00  80.00   0.50    0.93    --  105.75 -45.00 -90.00   88
 23  \w     35.00  67.00   0.50    0.93    --  105.75 -30.00-150.00   64
 24  \w     35.00  61.00   0.50    0.93    --  105.75 -30.00-180.00   52
 25  \w     38.00  65.00   0.50    0.93    --  105.75 -15.00-120.00   54
 26  \w     33.00  58.00   0.50    0.93    --  105.75 -15.00 -60.00   50
 27  \w    101.00 141.00   0.50    0.93    --  105.75  86.00-133.00   80
 28  \w     34.00  70.00   0.50    0.93    --  105.75 -30.00 120.00   72
 29  \w     36.00  82.00   0.50    0.93    --  105.75 -15.00 150.00   92
 30  \w     36.00  71.00   0.50    0.93    --  105.75 -30.00 150.00   70
 31  \w   -140.00-115.00   0.50    0.93    --  -84.25 -86.00 108.00   50
;
_diffrn_measurement_device 'four-circle diffractometer'
_diffrn_measurement_device_type 'XtaLAB Synergy, Dualflex, HyPix'
_diffrn_measurement_method '\w scans'
_diffrn_orient_matrix_type 'CrysAlisPro convention (1999,Acta A55,543-557)'
_diffrn_orient_matrix_UB_11 -0.0103267000
_diffrn_orient_matrix_UB_12 0.0358426000
_diffrn_orient_matrix_UB_13 -0.0664375000
_diffrn_orient_matrix_UB_21 0.0671669000
_diffrn_orient_matrix_UB_22 -0.0773915000
_diffrn_orient_matrix_UB_23 0.0147874000
_diffrn_orient_matrix_UB_31 -0.0546999000
_diffrn_orient_matrix_UB_32 -0.1021403000
_diffrn_orient_matrix_UB_33 -0.0346300000
_diffrn_radiation_monochromator mirror
_diffrn_radiation_probe x-ray
_diffrn_radiation_type CuK\a
_diffrn_radiation_wavelength 1.54184
_diffrn_reflns_av_R_equivalents 0.0410
_diffrn_reflns_av_unetI/netI 0.0289
_diffrn_reflns_Laue_measured_fraction_full 0.996
_diffrn_reflns_Laue_measured_fraction_max 0.983
_diffrn_reflns_limit_h_max 26
_diffrn_reflns_limit_h_min -26
_diffrn_reflns_limit_k_max 13
_diffrn_reflns_limit_k_min -14
_diffrn_reflns_limit_l_max 29
_diffrn_reflns_limit_l_min -30
_diffrn_reflns_number 21222
_diffrn_reflns_point_group_measured_fraction_full 0.996
_diffrn_reflns_point_group_measured_fraction_max 0.983
_diffrn_reflns_theta_full 74.504
_diffrn_reflns_theta_max 77.658
_diffrn_reflns_theta_min 4.383
_diffrn_source 'micro-focus sealed X-ray tube'
_diffrn_source_type 'PhotonJet (Cu) X-ray Source'
_exptl_absorpt_coefficient_mu 10.298
_exptl_absorpt_correction_T_max 1.00000
_exptl_absorpt_correction_T_min 0.44179
_exptl_absorpt_correction_type multi-scan
_exptl_absorpt_process_details
;
CrysAlisPro 1.171.39.46 (Rigaku Oxford Diffraction, 2018)
Empirical absorption correction using spherical harmonics,
 implemented in SCALE3 ABSPACK scaling algorithm.
;
_exptl_crystal_colour yellow-brown
_exptl_crystal_colour_primary brown
_exptl_crystal_density_diffrn 1.506
_exptl_crystal_description block
_exptl_crystal_F_000 2312
_exptl_crystal_size_max 0.3
_exptl_crystal_size_mid 0.277
_exptl_crystal_size_min 0.149
_refine_diff_density_max 0.510
_refine_diff_density_min -0.669
_refine_diff_density_rms 0.089
_refine_ls_extinction_coef 0.00019(3)
_refine_ls_extinction_expression Fc^*^=kFc[1+0.001xFc^2^\l^3^/sin(2\q)]^-1/4^
_refine_ls_extinction_method 'SHELXL-2018/3 (Sheldrick 2018)'
_refine_ls_goodness_of_fit_ref 1.057
_refine_ls_hydrogen_treatment constr
_refine_ls_matrix_type full
_refine_ls_number_parameters 347
_refine_ls_number_reflns 5124
_refine_ls_number_restraints 50
_refine_ls_restrained_S_all 1.064
_refine_ls_R_factor_all 0.0463
_refine_ls_R_factor_gt 0.0436
_refine_ls_shift/su_max 0.001
_refine_ls_shift/su_mean 0.000
_refine_ls_structure_factor_coef Fsqd
_refine_ls_weighting_details 'w=1/[\s^2^(Fo^2^)+(0.0814P)^2^+6.8854P] where P=(Fo^2^+2Fc^2^)/3'
_refine_ls_weighting_scheme calc
_refine_ls_wR_factor_gt 0.1224
_refine_ls_wR_factor_ref 0.1249
_reflns_Friedel_coverage 0.000
_reflns_number_gt 4702
_reflns_number_total 5124
_reflns_threshold_expression 'I > 2\s(I)'
_cod_data_source_file ja9b11874_si_002.cif
_cod_data_source_block matrm17
_cod_original_cell_volume 4887.08(19)
_cod_database_code 4133880
_shelx_shelxl_version_number 2018/3
_shelx_space_group_comment
;
The symmetry employed for this shelxl refinement is uniquely defined
by the following loop, which should always be used as a source of
symmetry information in preference to the above space-group names.
They are only intended as comments.
;
_shelx_estimated_absorpt_t_max 0.309
_shelx_estimated_absorpt_t_min 0.148
_reflns_odcompleteness_completeness 99.54
_reflns_odcompleteness_iscentric 1
_reflns_odcompleteness_theta 74.33
_olex2_refinement_description
;
1. Fixed Uiso
 At 1.2 times of:
  All C(H,H) groups
 At 1.5 times of:
  All C(H,H,H) groups
2. Restrained distances
 O8-C9 \\sim O8-C9'
 with sigma of 0.01
 O9-C11 \\sim O9-C11'
 with sigma of 0.01
 C9-C10 \\sim C9'-C10'
 with sigma of 0.01
 C11-C12 \\sim C11'-C12'
 with sigma of 0.01
3. Uiso/Uaniso restraints and constraints
O8 \\sim C9' \\sim C10': within 2A with sigma of 0.01 and sigma for terminal
atoms of 0.02
O9 \\sim C11 \\sim C12: within 2A with sigma of 0.01 and sigma for terminal
atoms of 0.02
Uanis(C12) = Uanis(C12')
Uanis(C13) = Uanis(C17)
Uanis(C14) = Uanis(C18)
Uanis(C15) = Uanis(C19)
Uanis(C16) = Uanis(C20)
4. Same fragment restrains
{N1, C17, C18} sigma for 1-2: 0.02, 1-3: 0.04
{N1, C15, C16} sigma for 1-2: 0.02, 1-3: 0.04
{N1, C19, C20} sigma for 1-2: 0.02, 1-3: 0.04
as
{N1, C13, C14}
5. Others
 1*[Sof(Cl1)]+1*[Sof(Cl2)]=0.5 with esd of 0.0001
 1*[Sof(O1)]+1*[Sof(O2)]=1.5 with esd of 0.0001
 1*[Sof(O1)]+1*[Sof(Cl1)]=1 with esd of 0.0001
 1*[Sof(O2)]+1*[Sof(Cl2)]=1 with esd of 0.0001
 Sof(C9')=Sof(H9'A)=Sof(H9'B)=Sof(C10')=Sof(H10D)=Sof(H10E)=Sof(H10F)=1-FVAR(1)
 Sof(C9)=Sof(H9A)=Sof(H9B)=Sof(C10)=Sof(H10A)=Sof(H10B)=Sof(H10C)=FVAR(1)
 Sof(C11')=Sof(H11C)=Sof(H11D)=Sof(C12')=Sof(H12D)=Sof(H12E)=Sof(H12F)=1-FVAR(2)
 Sof(C11)=Sof(H11A)=Sof(H11B)=Sof(C12)=Sof(H12A)=Sof(H12B)=Sof(H12C)=FVAR(2)
 Fixed Sof: N1(0.5) C13(0.5) H13A(0.5) H13B(0.5) C14(0.5) H14A(0.5) H14B(0.5)
 H14C(0.5) C15(0.5) H15A(0.5) H15B(0.5) C16(0.5) H16A(0.5) H16B(0.5) H16C(0.5)
 C17(0.5) H17A(0.5) H17B(0.5) C18(0.5) H18A(0.5) H18B(0.5) H18C(0.5) C19(0.5)
 H19A(0.5) H19B(0.5) C20(0.5) H20A(0.5) H20B(0.5) H20C(0.5)
6.a Secondary CH2 refined with riding coordinates:
 C1(H1A,H1B), C3(H3A,H3B), C5(H5A,H5B), C7(H7A,H7B), C9(H9A,H9B), C11(H11A,
 H11B), C9'(H9'A,H9'B), C11'(H11C,H11D), C13(H13A,H13B), C15(H15A,H15B),
 C17(H17A,H17B), C19(H19A,H19B)
6.b Idealised Me refined as rotating group:
 C2(H2A,H2B,H2C), C4(H4A,H4B,H4C), C6(H6A,H6B,H6C), C8(H8A,H8B,H8C), C10(H10A,
 H10B,H10C), C12(H12A,H12B,H12C), C10'(H10D,H10E,H10F), C12'(H12D,H12E,H12F),
 C14(H14A,H14B,H14C), C16(H16A,H16B,H16C), C18(H18A,H18B,H18C), C20(H20A,H20B,
 H20C)
;
_olex2_submission_original_sample_id matrm17
_olex2_submission_special_instructions 'No special instructions were received'
_oxdiff_exptl_absorpt_empirical_details
;
Empirical correction (ABSPACK) includes:
- Absorption correction using spherical harmonics
- Frame scaling
;
_oxdiff_exptl_absorpt_empirical_full_max 1.997
_oxdiff_exptl_absorpt_empirical_full_min 0.606

loop_
_space_group_symop_operation_xyz
'x, y, z'
'-x+1/2, y, -z'
'x+1/2, y+1/2, z+1/2'
'-x+1, y+1/2, -z+1/2'
'-x, -y, -z'
'x-1/2, -y, z'
'-x+1/2, -y+1/2, -z+1/2'
'x, -y+1/2, z+1/2'

loop_
_atom_site_label
_atom_site_type_symbol
_atom_site_fract_x
_atom_site_fract_y
_atom_site_fract_z
_atom_site_U_iso_or_equiv
_atom_site_adp_type
_atom_site_occupancy
_atom_site_site_symmetry_order
_atom_site_calc_flag
_atom_site_refinement_flags_posn
_atom_site_refinement_flags_adp
_atom_site_refinement_flags_occupancy
_atom_site_disorder_assembly
_atom_site_disorder_group
V1 V 0.36723(2) 0.69359(4) 0.27972(2) 0.02393(13) Uani 1 1 d . . . . .
V2 V 0.19852(2) 0.61470(3) 0.16627(2) 0.02290(13) Uani 1 1 d . . . . .
V3 V 0.24964(2) 0.61553(3) 0.32108(2) 0.02133(13) Uani 1 1 d . . . . .
O1 O 0.4513(2) 0.6445(3) 0.30089(18) 0.0331(8) Uani 0.5738(13) 1 d . . . A 1
O2 O 0.1650(2) 0.5195(3) 0.10896(17) 0.0333(7) Uani 0.9262(13) 1 d . . . A 1
Cl1 Cl 0.48830(11) 0.64397(15) 0.31370(8) 0.0328(4) Uani 0.4262(13) 1 d . . . A 2
Cl2 Cl 0.1579(10) 0.4844(15) 0.0921(9) 0.044(3) Uani 0.0738(13) 1 d . . . A 2
O3 O 0.25009(10) 0.52244(16) 0.37110(9) 0.0304(4) Uani 1 1 d . . . . .
O4 O 0.30802(9) 0.58669(14) 0.20376(8) 0.0252(3) Uani 1 1 d . . . . .
O5 O 0.35197(9) 0.58563(15) 0.33620(8) 0.0241(3) Uani 1 1 d . . . . .
O6 O 0.20516(9) 0.74853(15) 0.11797(8) 0.0256(3) Uani 1 1 d . . . . .
O7 O 0.20511(9) 0.52095(14) 0.23829(8) 0.0246(3) Uani 1 1 d . . . . .
O8 O 0.10460(9) 0.68324(15) 0.15254(8) 0.0252(3) Uani 1 1 d D U . . .
O9 O 0.14764(8) 0.68553(14) 0.28481(8) 0.0231(3) Uani 1 1 d D U . . .
O10 O 0.250000 0.750000 0.250000 0.0204(4) Uani 1 2 d S T P A .
C1 C 0.33725(15) 0.4760(2) 0.20188(14) 0.0328(5) Uani 1 1 d . . . . .
H1A H 0.295967 0.420926 0.180644 0.039 Uiso 1 1 calc R . . . .
H1B H 0.372437 0.449753 0.246832 0.039 Uiso 1 1 calc R . . . .
C2 C 0.37670(19) 0.4799(3) 0.16512(18) 0.0488(8) Uani 1 1 d . . . . .
H2A H 0.341847 0.504907 0.120430 0.073 Uiso 1 1 calc GR . . . .
H2B H 0.395236 0.404264 0.164664 0.073 Uiso 1 1 calc GR . . . .
H2C H 0.418367 0.532949 0.186648 0.073 Uiso 1 1 calc GR . . . .
C3 C 0.41248(13) 0.5512(2) 0.40087(11) 0.0283(5) Uani 1 1 d . . . . .
H3A H 0.398704 0.567041 0.432952 0.034 Uiso 1 1 calc R . . . .
H3B H 0.457542 0.595516 0.413254 0.034 Uiso 1 1 calc R . . . .
C4 C 0.4288(2) 0.4256(3) 0.40184(17) 0.0625(11) Uani 1 1 d . . . . .
H4A H 0.445286 0.410801 0.371994 0.094 Uiso 1 1 calc GR . . . .
H4B H 0.383702 0.381989 0.388233 0.094 Uiso 1 1 calc GR . . . .
H4C H 0.467799 0.403259 0.445916 0.094 Uiso 1 1 calc GR . . . .
C5 C 0.21916(18) 0.7306(3) 0.06632(14) 0.0387(6) Uani 1 1 d . . . . .
H5A H 0.252006 0.664138 0.077010 0.046 Uiso 1 1 calc R . . . .
H5B H 0.244872 0.797490 0.063060 0.046 Uiso 1 1 calc R . . . .
C6 C 0.1467(2) 0.7109(4) 0.00100(16) 0.0639(11) Uani 1 1 d . . . . .
H6A H 0.157871 0.693545 -0.032169 0.096 Uiso 1 1 calc GR . . . .
H6B H 0.116036 0.779273 -0.011515 0.096 Uiso 1 1 calc GR . . . .
H6C H 0.119823 0.647402 0.004878 0.096 Uiso 1 1 calc GR . . . .
C7 C 0.20770(16) 0.3974(2) 0.24032(14) 0.0322(5) Uani 1 1 d . . . . .
H7A H 0.255652 0.372538 0.278510 0.039 Uiso 1 1 calc R . . . .
H7B H 0.204706 0.368542 0.200867 0.039 Uiso 1 1 calc R . . . .
C8 C 0.14420(19) 0.3470(3) 0.24432(18) 0.0470(7) Uani 1 1 d . . . . .
H8A H 0.096651 0.369338 0.205857 0.071 Uiso 1 1 calc GR . . . .
H8B H 0.147124 0.375151 0.283427 0.071 Uiso 1 1 calc GR . . . .
H8C H 0.148204 0.264328 0.246246 0.071 Uiso 1 1 calc GR . . . .
C9 C 0.0344(2) 0.6644(4) 0.0899(2) 0.0363(12) Uani 0.670(8) 1 d D . . B 1
H9A H 0.042847 0.677377 0.054245 0.044 Uiso 0.670(8) 1 calc R . . B 1
H9B H -0.002569 0.720650 0.085197 0.044 Uiso 0.670(8) 1 calc R . . B 1
C10 C 0.0021(3) 0.5448(5) 0.0826(3) 0.0473(14) Uani 0.670(8) 1 d D . . B 1
H10A H -0.043146 0.536900 0.039474 0.071 Uiso 0.670(8) 1 calc GR . . B 1
H10B H -0.009749 0.533036 0.115901 0.071 Uiso 0.670(8) 1 calc GR . . B 1
H10C H 0.038561 0.488408 0.087954 0.071 Uiso 0.670(8) 1 calc GR . . B 1
C11 C 0.08566(18) 0.6177(3) 0.27777(18) 0.0284(9) Uani 0.722(8) 1 d D U . C 1
H11A H 0.103343 0.540808 0.295492 0.034 Uiso 0.722(8) 1 calc R . . C 1
H11B H 0.046206 0.610551 0.231242 0.034 Uiso 0.722(8) 1 calc R . . C 1
C12 C 0.0550(4) 0.6751(16) 0.3141(5) 0.057(2) Uani 0.722(8) 1 d D U . C 1
H12A H 0.036360 0.750372 0.295603 0.086 Uiso 0.722(8) 1 calc GR . . C 1
H12B H 0.094325 0.682484 0.360023 0.086 Uiso 0.722(8) 1 calc GR . . C 1
H12C H 0.014372 0.629613 0.310114 0.086 Uiso 0.722(8) 1 calc GR . . C 1
C9' C 0.0370(4) 0.6229(7) 0.1321(4) 0.034(2) Uani 0.330(8) 1 d D U . B 2
H9'A H 0.007587 0.662777 0.146679 0.041 Uiso 0.330(8) 1 calc R . . B 2
H9'B H 0.047920 0.545415 0.150415 0.041 Uiso 0.330(8) 1 calc R . . B 2
C10' C -0.0059(7) 0.6188(14) 0.0572(5) 0.076(5) Uani 0.330(8) 1 d D U . B 2
H10D H -0.006746 0.694519 0.040370 0.113 Uiso 0.330(8) 1 calc GR . . B 2
H10E H -0.056775 0.593373 0.040017 0.113 Uiso 0.330(8) 1 calc GR . . B 2
H10F H 0.018769 0.566075 0.043674 0.113 Uiso 0.330(8) 1 calc GR . . B 2
C11' C 0.1188(5) 0.7036(8) 0.3285(4) 0.027(2) Uani 0.278(8) 1 d D . . C 2
H11C H 0.124880 0.784202 0.341456 0.032 Uiso 0.278(8) 1 calc R . . C 2
H11D H 0.148443 0.657757 0.368377 0.032 Uiso 0.278(8) 1 calc R . . C 2
C12' C 0.0379(10) 0.671(5) 0.2957(18) 0.057(2) Uani 0.278(8) 1 d D . . C 2
H12D H 0.007741 0.722426 0.259182 0.086 Uiso 0.278(8) 1 calc GR . . C 2
H12E H 0.022638 0.677146 0.327017 0.086 Uiso 0.278(8) 1 calc GR . . C 2
H12F H 0.031039 0.593318 0.279808 0.086 Uiso 0.278(8) 1 calc GR . . C 2
N1 N 0.7514(6) 0.6781(3) 0.4991(5) 0.0318(10) Uani 0.5 1 d D . . D -1
C13 C 0.6786(3) 0.6295(6) 0.4419(3) 0.0362(9) Uani 0.5 1 d D . . D -1
H13A H 0.688724 0.597145 0.409979 0.043 Uiso 0.5 1 calc R . . D -1
H13B H 0.643058 0.692581 0.420269 0.043 Uiso 0.5 1 calc R . . D -1
C14 C 0.6401(4) 0.5353(7) 0.4602(4) 0.0613(14) Uani 0.5 1 d D . . D -1
H14A H 0.592472 0.514287 0.421378 0.092 Uiso 0.5 1 calc GR . . D -1
H14B H 0.631808 0.564715 0.493329 0.092 Uiso 0.5 1 calc GR . . D -1
H14C H 0.672239 0.468532 0.477098 0.092 Uiso 0.5 1 calc GR . . D -1
C15 C 0.7375(4) 0.7232(6) 0.5524(3) 0.0413(10) Uani 0.5 1 d D . . D -1
H15A H 0.725326 0.658308 0.570705 0.050 Uiso 0.5 1 calc R . . D -1
H15B H 0.783894 0.757700 0.588025 0.050 Uiso 0.5 1 calc R . . D -1
C16 C 0.6749(5) 0.8108(7) 0.5268(5) 0.0681(15) Uani 0.5 1 d D . . D -1
H16A H 0.627217 0.773620 0.497489 0.102 Uiso 0.5 1 calc GR . . D -1
H16B H 0.682934 0.870163 0.503154 0.102 Uiso 0.5 1 calc GR . . D -1
H16C H 0.674542 0.844390 0.563330 0.102 Uiso 0.5 1 calc GR . . D -1
C17 C 0.8067(3) 0.5774(6) 0.5293(3) 0.0362(9) Uani 0.5 1 d D . . D -1
H17A H 0.786719 0.522937 0.546987 0.043 Uiso 0.5 1 calc R . . D -1
H17B H 0.807837 0.538560 0.493865 0.043 Uiso 0.5 1 calc R . . D -1
C18 C 0.8850(4) 0.6046(7) 0.5819(4) 0.0613(14) Uani 0.5 1 d D . . D -1
H18A H 0.909432 0.644850 0.563285 0.092 Uiso 0.5 1 calc GR . . D -1
H18B H 0.911839 0.534270 0.602235 0.092 Uiso 0.5 1 calc GR . . D -1
H18C H 0.884893 0.652398 0.614720 0.092 Uiso 0.5 1 calc GR . . D -1
C19 C 0.7786(4) 0.7743(6) 0.4759(3) 0.0413(10) Uani 0.5 1 d D . . D -1
H19A H 0.819195 0.813892 0.514460 0.050 Uiso 0.5 1 calc R . . D -1
H19B H 0.737589 0.829006 0.451869 0.050 Uiso 0.5 1 calc R . . D -1
C20 C 0.8071(5) 0.7395(8) 0.4320(4) 0.0681(15) Uani 0.5 1 d D . . D -1
H20A H 0.766833 0.703346 0.392590 0.102 Uiso 0.5 1 calc GR . . D -1
H20B H 0.848345 0.686212 0.455399 0.102 Uiso 0.5 1 calc GR . . D -1
H20C H 0.824057 0.806821 0.420200 0.102 Uiso 0.5 1 calc GR . . D -1

loop_
_atom_site_aniso_label
_atom_site_aniso_U_11
_atom_site_aniso_U_22
_atom_site_aniso_U_33
_atom_site_aniso_U_23
_atom_site_aniso_U_13
_atom_site_aniso_U_12
V1 0.0170(2) 0.0296(2) 0.0225(2) 0.00286(15) 0.00881(16) -0.00180(14)
V2 0.0196(2) 0.0237(2) 0.0250(2) 0.00169(15) 0.01171(17) 0.00082(14)
V3 0.0185(2) 0.0232(2) 0.0230(2) 0.00367(14) 0.01156(16) 0.00120(13)
O1 0.0193(18) 0.047(2) 0.0323(18) 0.0089(15) 0.0133(17) 0.0088(18)
O2 0.0354(14) 0.0301(18) 0.0332(18) -0.0035(11) 0.0176(14) -0.0018(12)
Cl1 0.0188(8) 0.0418(8) 0.0360(8) 0.0015(6) 0.0135(7) 0.0046(7)
Cl2 0.038(6) 0.047(10) 0.039(8) -0.011(5) 0.016(6) 0.001(6)
O3 0.0292(9) 0.0326(9) 0.0315(9) 0.0060(7) 0.0177(7) 0.0008(7)
O4 0.0227(8) 0.0237(8) 0.0304(8) 0.0016(7) 0.0149(7) 0.0060(6)
O5 0.0198(7) 0.0284(8) 0.0231(8) 0.0066(6) 0.0108(6) 0.0073(6)
O6 0.0240(8) 0.0316(9) 0.0245(8) 0.0001(7) 0.0153(6) 0.0017(7)
O7 0.0259(8) 0.0212(8) 0.0249(8) 0.0004(6) 0.0124(6) -0.0032(6)
O8 0.0151(7) 0.0330(9) 0.0227(8) -0.0010(6) 0.0070(6) -0.0025(6)
O9 0.0157(7) 0.0298(8) 0.0257(8) 0.0019(6) 0.0123(6) -0.0012(6)
O10 0.0161(10) 0.0249(11) 0.0202(10) 0.0026(8) 0.0098(8) 0.0040(8)
C1 0.0332(13) 0.0278(12) 0.0364(13) -0.0008(10) 0.0181(11) 0.0101(10)
C2 0.0488(17) 0.0496(18) 0.0610(19) -0.0118(15) 0.0380(16) 0.0056(14)
C3 0.0207(10) 0.0389(14) 0.0206(10) 0.0053(10) 0.0078(9) 0.0040(9)
C4 0.064(2) 0.051(2) 0.0351(15) 0.0093(14) 0.0019(15) 0.0352(17)
C5 0.0538(17) 0.0383(15) 0.0401(14) 0.0049(12) 0.0359(14) 0.0081(13)
C6 0.081(3) 0.083(3) 0.0305(15) -0.0080(17) 0.0321(17) -0.013(2)
C7 0.0359(13) 0.0228(12) 0.0342(13) 0.0021(10) 0.0163(11) -0.0018(10)
C8 0.0533(18) 0.0315(15) 0.0588(19) 0.0020(14) 0.0317(16) -0.0127(13)
C9 0.0198(19) 0.050(3) 0.025(2) -0.0099(19) 0.0019(16) -0.0006(17)
C10 0.029(2) 0.056(3) 0.049(3) -0.023(3) 0.016(2) -0.015(2)
C11 0.0188(15) 0.0343(19) 0.0316(17) -0.0005(13) 0.0132(13) -0.0049(12)
C12 0.059(4) 0.059(2) 0.089(7) -0.018(6) 0.063(5) -0.019(5)
C9' 0.017(3) 0.033(4) 0.047(5) -0.008(3) 0.014(3) -0.011(3)
C10' 0.038(6) 0.083(10) 0.075(9) -0.047(8) 0.010(6) -0.003(6)
C11' 0.030(5) 0.030(5) 0.028(4) 0.005(3) 0.021(4) 0.004(3)
C12' 0.059(4) 0.059(2) 0.089(7) -0.018(6) 0.063(5) -0.019(5)
N1 0.0248(16) 0.040(2) 0.0235(17) -0.016(6) 0.0082(13) 0.006(6)
C13 0.0251(18) 0.045(3) 0.037(2) 0.005(2) 0.0149(18) 0.0029(16)
C14 0.038(3) 0.069(4) 0.065(3) 0.000(3) 0.019(2) -0.013(2)
C15 0.045(2) 0.039(3) 0.036(3) -0.006(2) 0.019(2) -0.0068(18)
C16 0.081(4) 0.058(3) 0.071(4) -0.010(3) 0.045(3) 0.002(3)
C17 0.0251(18) 0.045(3) 0.037(2) 0.005(2) 0.0149(18) 0.0029(16)
C18 0.038(3) 0.069(4) 0.065(3) 0.000(3) 0.019(2) -0.013(2)
C19 0.045(2) 0.039(3) 0.036(3) -0.006(2) 0.019(2) -0.0068(18)
C20 0.081(4) 0.058(3) 0.071(4) -0.010(3) 0.045(3) 0.002(3)

loop_
_atom_type_symbol
_atom_type_description
_atom_type_scat_dispersion_real
_atom_type_scat_dispersion_imag
_atom_type_scat_source
C C 0.0181 0.0091 'International Tables Vol C Tables 4.2.6.8 and 6.1.1.4'
H H 0.0000 0.0000 'International Tables Vol C Tables 4.2.6.8 and 6.1.1.4'
Cl Cl 0.3639 0.7018 'International Tables Vol C Tables 4.2.6.8 and 6.1.1.4'
N N 0.0311 0.0180 'International Tables Vol C Tables 4.2.6.8 and 6.1.1.4'
O O 0.0492 0.0322 'International Tables Vol C Tables 4.2.6.8 and 6.1.1.4'
V V 0.0687 2.1097 'International Tables Vol C Tables 4.2.6.8 and 6.1.1.4'

loop_
_geom_angle_atom_site_label_1
_geom_angle_atom_site_label_2
_geom_angle_atom_site_label_3
_geom_angle
_geom_angle_site_symmetry_1
_geom_angle_site_symmetry_3
O1 V1 O4 96.10(15) . .
O1 V1 O5 96.21(14) . .
O1 V1 O8 101.21(15) . 7_565
O1 V1 O9 100.33(14) . 7_565
O1 V1 O10 176.69(14) . .
O4 V1 Cl1 101.43(6) . .
O4 V1 O8 162.69(7) . 7_565
O4 V1 O10 81.49(5) . .
O5 V1 Cl1 98.73(6) . .
O5 V1 O4 88.86(7) . .
O5 V1 O8 89.07(7) . 7_565
O5 V1 O10 81.51(5) . .
O8 V1 Cl1 95.87(6) 7_565 .
O8 V1 O10 81.20(5) 7_565 .
O9 V1 Cl1 97.85(6) 7_565 .
O9 V1 O4 88.17(7) 7_565 .
O9 V1 O5 163.42(7) 7_565 .
O9 V1 O8 88.93(7) 7_565 7_565
O9 V1 O10 81.91(5) 7_565 .
O10 V1 Cl1 177.06(5) . .
O2 V2 O4 98.34(15) . .
O2 V2 O6 100.14(14) . .
O2 V2 O7 99.27(14) . .
O2 V2 O8 101.14(14) . .
O2 V2 O10 178.53(14) . .
Cl2 V2 O10 176.3(5) . .
O4 V2 Cl2 96.3(5) . .
O4 V2 O10 80.21(5) . .
O6 V2 Cl2 101.0(6) . .
O6 V2 O4 88.08(7) . .
O6 V2 O10 80.09(5) . .
O7 V2 Cl2 98.4(6) . .
O7 V2 O4 89.55(7) . .
O7 V2 O6 160.58(7) . .
O7 V2 O8 87.96(7) . .
O7 V2 O10 80.52(5) . .
O8 V2 Cl2 103.2(5) . .
O8 V2 O4 160.51(7) . .
O8 V2 O6 87.88(7) . .
O8 V2 O10 80.32(5) . .
O3 V3 O5 99.81(8) . .
O3 V3 O6 100.03(8) . 7_565
O3 V3 O7 100.51(9) . .
O3 V3 O9 100.05(8) . .
O3 V3 O10 179.48(8) . .
O5 V3 O6 87.82(7) . 7_565
O5 V3 O7 88.30(7) . .
O5 V3 O10 79.89(5) . .
O6 V3 O10 79.54(5) 7_565 .
O7 V3 O6 159.46(7) . 7_565
O7 V3 O10 79.92(5) . .
O9 V3 O5 160.14(7) . .
O9 V3 O6 88.58(7) . 7_565
O9 V3 O7 88.26(7) . .
O9 V3 O10 80.25(5) . .
V1 O4 V2 108.28(8) . .
C1 O4 V1 121.23(15) . .
C1 O4 V2 122.71(16) . .
V1 O5 V3 108.32(7) . .
C3 O5 V1 122.47(14) . .
C3 O5 V3 118.98(14) . .
V2 O6 V3 110.13(8) . 7_565
C5 O6 V2 120.02(16) . .
C5 O6 V3 120.46(16) . 7_565
V2 O7 V3 109.79(8) . .
C7 O7 V2 124.21(16) . .
C7 O7 V3 121.62(15) . .
V2 O8 V1 108.49(7) . 7_565
C9 O8 V1 130.0(2) . 7_565
C9 O8 V2 118.7(2) . .
C9' O8 V2 125.6(4) . .
V1 O9 V3 108.12(7) 7_565 .
C11 O9 V1 122.42(17) . 7_565
C11 O9 V3 120.90(17) . .
C11' O9 V3 119.9(4) . .
V1 O10 V1 180.0 . 7_565
V1 O10 V2 90.007(14) 7_565 7_565
V1 O10 V2 89.995(14) 7_565 .
V1 O10 V2 90.007(14) . .
V1 O10 V2 89.992(14) . 7_565
V1 O10 V3 90.274(14) . .
V1 O10 V3 89.726(14) . 7_565
V1 O10 V3 90.275(14) 7_565 7_565
V1 O10 V3 89.724(14) 7_565 .
V2 O10 V2 179.999(18) . 7_565
V2 O10 V3 90.229(14) 7_565 .
V2 O10 V3 89.770(14) . .
V2 O10 V3 90.228(14) . 7_565
V2 O10 V3 89.772(14) 7_565 7_565
V3 O10 V3 180.0 . 7_565
O4 C1 H1A 109.2 . .
O4 C1 H1B 109.2 . .
O4 C1 C2 111.8(2) . .
H1A C1 H1B 107.9 . .
C2 C1 H1A 109.2 . .
C2 C1 H1B 109.2 . .
C1 C2 H2A 109.5 . .
C1 C2 H2B 109.5 . .
C1 C2 H2C 109.5 . .
H2A C2 H2B 109.5 . .
H2A C2 H2C 109.5 . .
H2B C2 H2C 109.5 . .
O5 C3 H3A 109.5 . .
O5 C3 H3B 109.5 . .
O5 C3 C4 110.5(2) . .
H3A C3 H3B 108.1 . .
C4 C3 H3A 109.5 . .
C4 C3 H3B 109.5 . .
C3 C4 H4A 109.5 . .
C3 C4 H4B 109.5 . .
C3 C4 H4C 109.5 . .
H4A C4 H4B 109.5 . .
H4A C4 H4C 109.5 . .
H4B C4 H4C 109.5 . .
O6 C5 H5A 109.4 . .
O6 C5 H5B 109.4 . .
O6 C5 C6 111.1(3) . .
H5A C5 H5B 108.0 . .
C6 C5 H5A 109.4 . .
C6 C5 H5B 109.4 . .
C5 C6 H6A 109.5 . .
C5 C6 H6B 109.5 . .
C5 C6 H6C 109.5 . .
H6A C6 H6B 109.5 . .
H6A C6 H6C 109.5 . .
H6B C6 H6C 109.5 . .
O7 C7 H7A 109.2 . .
O7 C7 H7B 109.2 . .
O7 C7 C8 111.8(2) . .
H7A C7 H7B 107.9 . .
C8 C7 H7A 109.2 . .
C8 C7 H7B 109.2 . .
C7 C8 H8A 109.5 . .
C7 C8 H8B 109.5 . .
C7 C8 H8C 109.5 . .
H8A C8 H8B 109.5 . .
H8A C8 H8C 109.5 . .
H8B C8 H8C 109.5 . .
O8 C9 H9A 108.8 . .
O8 C9 H9B 108.8 . .
O8 C9 C10 113.6(4) . .
H9A C9 H9B 107.7 . .
C10 C9 H9A 108.8 . .
C10 C9 H9B 108.8 . .
C9 C10 H10A 109.5 . .
C9 C10 H10B 109.5 . .
C9 C10 H10C 109.5 . .
H10A C10 H10B 109.5 . .
H10A C10 H10C 109.5 . .
H10B C10 H10C 109.5 . .
O9 C11 H11A 109.8 . .
O9 C11 H11B 109.8 . .
O9 C11 C12 109.3(5) . .
H11A C11 H11B 108.3 . .
C12 C11 H11A 109.8 . .
C12 C11 H11B 109.8 . .
C11 C12 H12A 109.5 . .
C11 C12 H12B 109.5 . .
C11 C12 H12C 109.5 . .
H12A C12 H12B 109.5 . .
H12A C12 H12C 109.5 . .
H12B C12 H12C 109.5 . .
O8 C9' H9'A 110.6 . .
O8 C9' H9'B 110.6 . .
O8 C9' C10' 105.8(8) . .
H9'A C9' H9'B 108.7 . .
C10' C9' H9'A 110.6 . .
C10' C9' H9'B 110.6 . .
C9' C10' H10D 109.5 . .
C9' C10' H10E 109.5 . .
C9' C10' H10F 109.5 . .
H10D C10' H10E 109.5 . .
H10D C10' H10F 109.5 . .
H10E C10' H10F 109.5 . .
O9 C11' H11C 109.2 . .
O9 C11' H11D 109.2 . .
O9 C11' C12' 112.0(15) . .
H11C C11' H11D 107.9 . .
C12' C11' H11C 109.2 . .
C12' C11' H11D 109.2 . .
C11' C12' H12D 109.5 . .
C11' C12' H12E 109.5 . .
C11' C12' H12F 109.5 . .
H12D C12' H12E 109.5 . .
H12D C12' H12F 109.5 . .
H12E C12' H12F 109.5 . .
C13 N1 C15 109.2(7) . .
C13 N1 C17 106.6(5) . .
C17 N1 C15 107.4(7) . .
C19 N1 C13 110.2(8) . .
C19 N1 C15 109.5(5) . .
C19 N1 C17 113.8(7) . .
N1 C13 H13A 108.4 . .
N1 C13 H13B 108.4 . .
N1 C13 C14 115.6(6) . .
H13A C13 H13B 107.4 . .
C14 C13 H13A 108.4 . .
C14 C13 H13B 108.4 . .
C13 C14 H14A 109.5 . .
C13 C14 H14B 109.5 . .
C13 C14 H14C 109.5 . .
H14A C14 H14B 109.5 . .
H14A C14 H14C 109.5 . .
H14B C14 H14C 109.5 . .
N1 C15 H15A 108.8 . .
N1 C15 H15B 108.8 . .
H15A C15 H15B 107.7 . .
C16 C15 N1 113.7(6) . .
C16 C15 H15A 108.8 . .
C16 C15 H15B 108.8 . .
C15 C16 H16A 109.5 . .
C15 C16 H16B 109.5 . .
C15 C16 H16C 109.5 . .
H16A C16 H16B 109.5 . .
H16A C16 H16C 109.5 . .
H16B C16 H16C 109.5 . .
N1 C17 H17A 108.0 . .
N1 C17 H17B 108.0 . .
H17A C17 H17B 107.2 . .
C18 C17 N1 117.2(7) . .
C18 C17 H17A 108.0 . .
C18 C17 H17B 108.0 . .
C17 C18 H18A 109.5 . .
C17 C18 H18B 109.5 . .
C17 C18 H18C 109.5 . .
H18A C18 H18B 109.5 . .
H18A C18 H18C 109.5 . .
H18B C18 H18C 109.5 . .
N1 C19 H19A 108.4 . .
N1 C19 H19B 108.4 . .
N1 C19 C20 115.5(7) . .
H19A C19 H19B 107.5 . .
C20 C19 H19A 108.4 . .
C20 C19 H19B 108.4 . .
C19 C20 H20A 109.5 . .
C19 C20 H20B 109.5 . .
C19 C20 H20C 109.5 . .
H20A C20 H20B 109.5 . .
H20A C20 H20C 109.5 . .
H20B C20 H20C 109.5 . .

loop_
_geom_bond_atom_site_label_1
_geom_bond_atom_site_label_2
_geom_bond_distance
_geom_bond_site_symmetry_2
V1 O1 1.649(4) .
V1 Cl1 2.2808(19) .
V1 O4 1.9877(18) .
V1 O5 1.9869(17) .
V1 O8 1.9946(17) 7_565
V1 O9 1.9795(17) 7_565
V1 O10 2.2540(4) .
V2 O2 1.597(3) .
V2 Cl2 2.127(14) .
V2 O4 1.9893(17) .
V2 O6 1.9809(17) .
V2 O7 1.9759(16) .
V2 O8 1.9769(17) .
V2 O10 2.3038(4) .
V3 O3 1.6055(17) .
V3 O5 2.0013(16) .
V3 O6 2.0041(18) 7_565
V3 O7 2.0013(17) .
V3 O9 1.9949(16) .
V3 O10 2.3070(4) .
O4 C1 1.431(3) .
O5 C3 1.433(3) .
O6 C5 1.428(3) .
O7 C7 1.431(3) .
O8 C9 1.446(4) .
O8 C9' 1.410(6) .
O9 C11 1.447(3) .
O9 C11' 1.474(7) .
C1 H1A 0.9700 .
C1 H1B 0.9700 .
C1 C2 1.494(4) .
C2 H2A 0.9600 .
C2 H2B 0.9600 .
C2 H2C 0.9600 .
C3 H3A 0.9700 .
C3 H3B 0.9700 .
C3 C4 1.490(4) .
C4 H4A 0.9600 .
C4 H4B 0.9600 .
C4 H4C 0.9600 .
C5 H5A 0.9700 .
C5 H5B 0.9700 .
C5 C6 1.500(5) .
C6 H6A 0.9600 .
C6 H6B 0.9600 .
C6 H6C 0.9600 .
C7 H7A 0.9700 .
C7 H7B 0.9700 .
C7 C8 1.500(4) .
C8 H8A 0.9600 .
C8 H8B 0.9600 .
C8 H8C 0.9600 .
C9 H9A 0.9700 .
C9 H9B 0.9700 .
C9 C10 1.509(6) .
C10 H10A 0.9600 .
C10 H10B 0.9600 .
C10 H10C 0.9600 .
C11 H11A 0.9700 .
C11 H11B 0.9700 .
C11 C12 1.485(11) .
C12 H12A 0.9600 .
C12 H12B 0.9600 .
C12 H12C 0.9600 .
C9' H9'A 0.9700 .
C9' H9'B 0.9700 .
C9' C10' 1.514(10) .
C10' H10D 0.9600 .
C10' H10E 0.9600 .
C10' H10F 0.9600 .
C11' H11C 0.9700 .
C11' H11D 0.9700 .
C11' C12' 1.482(13) .
C12' H12D 0.9600 .
C12' H12E 0.9600 .
C12' H12F 0.9600 .
N1 C13 1.509(10) .
N1 C15 1.541(10) .
N1 C17 1.524(8) .
N1 C19 1.486(9) .
C13 H13A 0.9700 .
C13 H13B 0.9700 .
C13 C14 1.550(8) .
C14 H14A 0.9600 .
C14 H14B 0.9600 .
C14 H14C 0.9600 .
C15 H15A 0.9700 .
C15 H15B 0.9700 .
C15 C16 1.504(9) .
C16 H16A 0.9600 .
C16 H16B 0.9600 .
C16 H16C 0.9600 .
C17 H17A 0.9700 .
C17 H17B 0.9700 .
C17 C18 1.469(8) .
C18 H18A 0.9600 .
C18 H18B 0.9600 .
C18 H18C 0.9600 .
C19 H19A 0.9700 .
C19 H19B 0.9700 .
C19 C20 1.511(9) .
C20 H20A 0.9600 .
C20 H20B 0.9600 .
C20 H20C 0.9600 .

loop_
_geom_torsion_atom_site_label_1
_geom_torsion_atom_site_label_2
_geom_torsion_atom_site_label_3
_geom_torsion_atom_site_label_4
_geom_torsion
_geom_torsion_site_symmetry_1
V1 O4 C1 C2 -94.0(3) .
V1 O5 C3 C4 -113.7(3) .
V1 O8 C9 C10 -125.8(3) 7_565
V1 O8 C9' C10' 133.3(7) 7_565
V1 O9 C11 C12 -91.8(7) 7_565
V1 O9 C11' C12' 84(2) 7_565
V2 O4 C1 C2 120.4(2) .
V2 O6 C5 C6 87.2(3) .
V2 O7 C7 C8 -122.2(2) .
V2 O8 C9 C10 75.8(4) .
V2 O8 C9' C10' -84.9(8) .
V3 O5 C3 C4 105.2(3) .
V3 O6 C5 C6 -129.6(3) 7_565
V3 O7 C7 C8 83.8(3) .
V3 O9 C11 C12 124.2(7) .
V3 O9 C11' C12' -138(2) .
C13 N1 C15 C16 -55.8(7) .
C13 N1 C17 C18 173.7(7) .
C13 N1 C19 C20 -69.7(8) .
C15 N1 C13 C14 -54.7(7) .
C15 N1 C17 C18 -69.3(8) .
C15 N1 C19 C20 170.2(7) .
C17 N1 C13 C14 61.0(9) .
C17 N1 C15 C16 -171.0(6) .
C17 N1 C19 C20 50.0(10) .
C19 N1 C13 C14 -175.0(6) .
C19 N1 C15 C16 64.9(9) .
C19 N1 C17 C18 52.0(10) .
